data_4082904
loop_
_publ_author_name
'Rao, Ying-Li'
'Kusamoto, Tetsuro'
'Sakamoto, Ryota'
'Nishihara, Hiroshi'
'Wang, Suning'

_publ_section_title
;
 Reactivity and Electronic Properties of a Ferrocene Molecule Bearing an
 N,C-Chelated BMes2Unit
;
_journal_issue 7
_journal_name_full Organometallics
_journal_page_first 1787
_journal_paper_doi 10.1021/om500138f
_journal_volume 33
_journal_year 2014
_chemical_formula_sum 'C36.5 H38 B Cl Fe N2'
_chemical_formula_weight 606.80
_chemical_name_systematic
; 
 ? 
;
_space_group_IT_number 2
_symmetry_cell_setting triclinic
_symmetry_space_group_name_Hall '-P 1'
_symmetry_space_group_name_H-M 'P -1'
_atom_sites_solution_hydrogens geom
_atom_sites_solution_primary direct
_atom_sites_solution_secondary difmap
_audit_creation_method SHELXL-97
_cell_angle_alpha 76.882(2)
_cell_angle_beta 81.571(2)
_cell_angle_gamma 88.592(2)
_cell_formula_units_Z 4
_cell_length_a 13.3450(17)
_cell_length_b 14.1372(18)
_cell_length_c 16.505(2)
_cell_measurement_reflns_used 6606
_cell_measurement_temperature 180(2)
_cell_measurement_theta_max 24.26
_cell_measurement_theta_min 2.16
_cell_volume 2999.7(7)
_computing_cell_refinement 'Bruker SAINT'
_computing_data_collection 'Bruker APEX2'
_computing_data_reduction 'Bruker SAINT'
_computing_molecular_graphics 'Bruker SHELXTL'
_computing_publication_material 'Bruker SHELXTL'
_computing_structure_refinement 'SHELXL-97 (Sheldrick, 1997)'
_computing_structure_solution 'SHELXS-97 (Sheldrick, 1990)'
_diffrn_ambient_temperature 180(2)
_diffrn_measured_fraction_theta_full 0.984
_diffrn_measured_fraction_theta_max 0.984
_diffrn_measurement_device_type 'Bruker APEX-II CCD'
_diffrn_measurement_method '\f and \w scans'
_diffrn_radiation_monochromator graphite
_diffrn_radiation_source 'fine-focus sealed tube'
_diffrn_radiation_type MoK\a
_diffrn_radiation_wavelength 0.71073
_diffrn_reflns_av_R_equivalents 0.0427
_diffrn_reflns_av_sigmaI/netI 0.0605
_diffrn_reflns_limit_h_max 17
_diffrn_reflns_limit_h_min -17
_diffrn_reflns_limit_k_max 18
_diffrn_reflns_limit_k_min -17
_diffrn_reflns_limit_l_max 20
_diffrn_reflns_limit_l_min -21
_diffrn_reflns_number 33806
_diffrn_reflns_theta_full 27.12
_diffrn_reflns_theta_max 27.12
_diffrn_reflns_theta_min 1.48
_diffrn_standards_number 0
_exptl_absorpt_coefficient_mu 0.621
_exptl_absorpt_correction_T_max 0.9877
_exptl_absorpt_correction_T_min 0.9520
_exptl_absorpt_correction_type multi-scan
_exptl_crystal_colour red
_exptl_crystal_density_diffrn 1.344
_exptl_crystal_density_method 'not measured'
_exptl_crystal_description block
_exptl_crystal_F_000 1276
_exptl_crystal_size_max 0.08
_exptl_crystal_size_mid 0.02
_exptl_crystal_size_min 0.02
_refine_diff_density_max 0.286
_refine_diff_density_min -0.407
_refine_diff_density_rms 0.059
_refine_ls_extinction_method none
_refine_ls_goodness_of_fit_ref 1.033
_refine_ls_hydrogen_treatment constr
_refine_ls_matrix_type full
_refine_ls_number_parameters 762
_refine_ls_number_reflns 13069
_refine_ls_number_restraints 0
_refine_ls_restrained_S_all 1.033
_refine_ls_R_factor_all 0.0733
_refine_ls_R_factor_gt 0.0440
_refine_ls_shift/su_max 0.000
_refine_ls_shift/su_mean 0.000
_refine_ls_structure_factor_coef Fsqd
_refine_ls_weighting_details 'calc w=1/[\s^2^(Fo^2^)+(0.0400P)^2^+0.8000P] where P=(Fo^2^+2Fc^2^)/3'
_refine_ls_weighting_scheme calc
_refine_ls_wR_factor_gt 0.0927
_refine_ls_wR_factor_ref 0.1057
_reflns_number_gt 9129
_reflns_number_total 13069
_reflns_threshold_expression >2sigma(I)
_cod_data_source_file om500138f_si_002.cif
_cod_data_source_block compound1
_cod_depositor_comments
;
The following automatic conversions were performed:

'_symmetry_cell_setting' value 'Triclinic' changed to 'triclinic'
according to
/usr/data/users/saulius/automatic-downloads/rss-feeds/ACS/lib/dictionaries/cif_core.dic
dictionary named 'cif_core.dic' version 2.4.2 from 2011-04-26.

Automatic conversion script
Id: cif_fix_values 2281 2013-09-26 08:29:07Z andrius 

 Adding full bibliography for 4082904.cif.
;
_cod_original_sg_symbol_H-M P-1
_cod_database_code 4082904

loop_
_symmetry_equiv_pos_as_xyz
'x, y, z'
'-x, -y, -z'

loop_
_atom_site_label
_atom_site_type_symbol
_atom_site_fract_x
_atom_site_fract_y
_atom_site_fract_z
_atom_site_U_iso_or_equiv
_atom_site_adp_type
_atom_site_occupancy
_atom_site_symmetry_multiplicity
_atom_site_calc_flag
_atom_site_refinement_flags
Fe1 Fe 0.94499(3) 0.76345(2) 0.46295(2) 0.02585(9) Uani 1 1 d .
Fe2 Fe 0.30057(2) 0.76461(2) 0.16123(2) 0.02369(9) Uani 1 1 d .
Cl1 Cl 0.63958(7) 0.35532(6) 0.40496(6) 0.0673(3) Uani 1 1 d .
Cl2 Cl 0.66708(8) 0.50813(7) 0.49188(6) 0.0733(3) Uani 1 1 d .
N1 N 1.04159(14) 0.76483(13) 0.66819(12) 0.0238(4) Uani 1 1 d .
N2 N 1.17100(15) 0.84883(14) 0.58462(13) 0.0306(5) Uani 1 1 d .
N3 N 0.55550(14) 0.64278(13) 0.12064(11) 0.0213(4) Uani 1 1 d .
N4 N 0.46178(14) 0.52048(13) 0.10767(12) 0.0233(4) Uani 1 1 d .
C1 C 0.95314(19) 0.61923(17) 0.52090(15) 0.0296(6) Uani 1 1 d .
H1A H 0.8967 0.5707 0.5314 0.036 Uiso 1 1 calc R
C2 C 0.97521(17) 0.67390(16) 0.57868(14) 0.0232(5) Uani 1 1 d .
C3 C 1.05910(17) 0.73606(17) 0.53404(15) 0.0251(5) Uani 1 1 d .
C4 C 1.09046(19) 0.71777(18) 0.45202(15) 0.0314(6) Uani 1 1 d .
H4A H 1.1486 0.7485 0.4097 0.038 Uiso 1 1 calc R
C5 C 1.0246(2) 0.64433(18) 0.44516(16) 0.0331(6) Uani 1 1 d .
H5A H 1.0268 0.6150 0.3952 0.040 Uiso 1 1 calc R
C6 C 0.9441(2) 0.8861(2) 0.37035(19) 0.0493(8) Uani 1 1 d .
H6A H 1.0052 0.9206 0.3346 0.059 Uiso 1 1 calc R
C7 C 0.8910(2) 0.8122(2) 0.35236(17) 0.0470(8) Uani 1 1 d .
H7A H 0.9072 0.7847 0.3013 0.056 Uiso 1 1 calc R
C8 C 0.8098(2) 0.7827(2) 0.4180(2) 0.0474(8) Uani 1 1 d .
H8A H 0.7583 0.7311 0.4218 0.057 Uiso 1 1 calc R
C9 C 0.8143(2) 0.8405(2) 0.47745(18) 0.0475(8) Uani 1 1 d .
H9A H 0.7668 0.8371 0.5309 0.057 Uiso 1 1 calc R
C10 C 0.8982(2) 0.9038(2) 0.4466(2) 0.0479(8) Uani 1 1 d .
H10A H 0.9211 0.9531 0.4750 0.057 Uiso 1 1 calc R
C11 C 1.09288(17) 0.78772(17) 0.59026(15) 0.0253(5) Uani 1 1 d .
C12 C 1.09343(17) 0.80853(17) 0.71803(16) 0.0269(5) Uani 1 1 d .
C13 C 1.07961(19) 0.80464(19) 0.80385(17) 0.0337(6) Uani 1 1 d .
H13A H 1.0269 0.7666 0.8410 0.040 Uiso 1 1 calc R
C14 C 1.1458(2) 0.8585(2) 0.83271(19) 0.0421(7) Uani 1 1 d .
H14A H 1.1384 0.8568 0.8911 0.051 Uiso 1 1 calc R
C15 C 1.2230(2) 0.9152(2) 0.7790(2) 0.0486(8) Uani 1 1 d .
H15A H 1.2654 0.9527 0.8014 0.058 Uiso 1 1 calc R
C16 C 1.2393(2) 0.9181(2) 0.6938(2) 0.0423(7) Uani 1 1 d .
H16A H 1.2923 0.9560 0.6569 0.051 Uiso 1 1 calc R
C17 C 1.17384(18) 0.86286(17) 0.66522(17) 0.0314(6) Uani 1 1 d .
C18 C 0.96062(17) 0.59715(16) 0.75624(15) 0.0231(5) Uani 1 1 d .
C19 C 1.02563(17) 0.51824(17) 0.74682(15) 0.0264(5) Uani 1 1 d .
C20 C 1.02670(18) 0.43584(17) 0.81237(16) 0.0297(6) Uani 1 1 d .
H20A H 1.0688 0.3830 0.8030 0.036 Uiso 1 1 calc R
C21 C 0.96882(19) 0.42850(18) 0.89017(16) 0.0315(6) Uani 1 1 d .
C22 C 0.91210(18) 0.50849(18) 0.90219(16) 0.0311(6) Uani 1 1 d .
H22A H 0.8751 0.5071 0.9562 0.037 Uiso 1 1 calc R
C23 C 0.90702(17) 0.59162(17) 0.83782(15) 0.0256(5) Uani 1 1 d .
C24 C 0.84330(18) 0.67363(18) 0.86329(15) 0.0302(6) Uani 1 1 d .
H24A H 0.8373 0.6664 0.9243 0.045 Uiso 1 1 calc R
H24B H 0.7757 0.6713 0.8473 0.045 Uiso 1 1 calc R
H24C H 0.8758 0.7361 0.8347 0.045 Uiso 1 1 calc R
C25 C 1.10279(19) 0.52043(19) 0.66910(16) 0.0354(6) Uani 1 1 d .
H25A H 1.1485 0.4651 0.6800 0.053 Uiso 1 1 calc R
H25B H 1.1420 0.5811 0.6553 0.053 Uiso 1 1 calc R
H25C H 1.0676 0.5165 0.6218 0.053 Uiso 1 1 calc R
C26 C 0.9717(2) 0.3382(2) 0.95995(19) 0.0481(8) Uani 1 1 d .
H26A H 0.9407 0.3520 1.0136 0.072 Uiso 1 1 calc R
H26B H 1.0422 0.3186 0.9634 0.072 Uiso 1 1 calc R
H26C H 0.9341 0.2855 0.9480 0.072 Uiso 1 1 calc R
C27 C 0.83092(17) 0.73475(16) 0.68286(13) 0.0204(5) Uani 1 1 d .
C28 C 0.75095(17) 0.67045(16) 0.68442(14) 0.0226(5) Uani 1 1 d .
C29 C 0.65049(18) 0.70148(17) 0.68754(14) 0.0266(5) Uani 1 1 d .
H29A H 0.5990 0.6559 0.6883 0.032 Uiso 1 1 calc R
C30 C 0.62323(18) 0.79593(18) 0.68960(15) 0.0277(6) Uani 1 1 d .
C31 C 0.70143(18) 0.86020(17) 0.68711(14) 0.0276(6) Uani 1 1 d .
H31A H 0.6853 0.9258 0.6882 0.033 Uiso 1 1 calc R
C32 C 0.80255(18) 0.83225(16) 0.68309(14) 0.0245(5) Uani 1 1 d .
C33 C 0.87892(19) 0.91103(17) 0.67853(17) 0.0330(6) Uani 1 1 d .
H33A H 0.8443 0.9734 0.6752 0.050 Uiso 1 1 calc R
H33B H 0.9296 0.9150 0.6285 0.050 Uiso 1 1 calc R
H33C H 0.9124 0.8958 0.7289 0.050 Uiso 1 1 calc R
C34 C 0.76589(18) 0.56391(16) 0.68477(16) 0.0275(5) Uani 1 1 d .
H34A H 0.7259 0.5459 0.6452 0.041 Uiso 1 1 calc R
H34B H 0.7437 0.5248 0.7414 0.041 Uiso 1 1 calc R
H34C H 0.8377 0.5520 0.6679 0.041 Uiso 1 1 calc R
C35 C 0.51359(19) 0.8270(2) 0.69436(17) 0.0389(7) Uani 1 1 d .
H35A H 0.4713 0.7729 0.6907 0.058 Uiso 1 1 calc R
H35B H 0.5065 0.8824 0.6477 0.058 Uiso 1 1 calc R
H35C H 0.4920 0.8458 0.7478 0.058 Uiso 1 1 calc R
C36 C 0.44840(17) 0.78365(16) 0.09143(14) 0.0221(5) Uani 1 1 d .
C37 C 0.39867(17) 0.69610(17) 0.08604(14) 0.0230(5) Uani 1 1 d .
C38 C 0.30567(18) 0.71791(19) 0.05269(15) 0.0293(6) Uani 1 1 d .
H38A H 0.2583 0.6708 0.0406 0.035 Uiso 1 1 calc R
C39 C 0.29665(19) 0.82020(19) 0.03682(15) 0.0304(6) Uani 1 1 d .
H39A H 0.2398 0.8584 0.0125 0.036 Uiso 1 1 calc R
C40 C 0.38187(18) 0.86011(18) 0.06170(14) 0.0272(5) Uani 1 1 d .
H40A H 0.3930 0.9306 0.0587 0.033 Uiso 1 1 calc R
C41 C 0.27879(19) 0.68838(18) 0.28442(15) 0.0300(6) Uani 1 1 d .
H41A H 0.3186 0.6309 0.3090 0.036 Uiso 1 1 calc R
C42 C 0.19027(19) 0.68537(18) 0.24754(15) 0.0303(6) Uani 1 1 d .
H42A H 0.1561 0.6255 0.2419 0.036 Uiso 1 1 calc R
C43 C 0.15793(18) 0.78181(18) 0.22069(16) 0.0314(6) Uani 1 1 d .
H43A H 0.0969 0.8021 0.1926 0.038 Uiso 1 1 calc R
C44 C 0.22699(19) 0.84495(19) 0.24019(16) 0.0323(6) Uani 1 1 d .
H44A H 0.2232 0.9174 0.2283 0.039 Uiso 1 1 calc R
C45 C 0.30215(19) 0.78726(18) 0.28003(15) 0.0290(6) Uani 1 1 d .
H45A H 0.3608 0.8116 0.3011 0.035 Uiso 1 1 calc R
C46 C 0.46546(17) 0.61624(16) 0.10626(14) 0.0222(5) Uani 1 1 d .
C47 C 0.55730(17) 0.48294(17) 0.12180(14) 0.0244(5) Uani 1 1 d .
C48 C 0.59427(19) 0.38901(17) 0.12805(16) 0.0312(6) Uani 1 1 d .
H48A H 0.5529 0.3369 0.1244 0.037 Uiso 1 1 calc R
C49 C 0.6945(2) 0.37586(19) 0.13989(17) 0.0367(6) Uani 1 1 d .
H49A H 0.7227 0.3127 0.1453 0.044 Uiso 1 1 calc R
C50 C 0.7556(2) 0.45313(19) 0.14413(16) 0.0358(6) Uani 1 1 d .
H50A H 0.8245 0.4415 0.1512 0.043 Uiso 1 1 calc R
C51 C 0.71789(18) 0.54610(18) 0.13821(15) 0.0286(6) Uani 1 1 d .
H51A H 0.7597 0.5982 0.1412 0.034 Uiso 1 1 calc R
C52 C 0.61671(17) 0.56068(16) 0.12769(14) 0.0231(5) Uani 1 1 d .
C53 C 0.37518(18) 0.46582(18) 0.09789(16) 0.0310(6) Uani 1 1 d .
H53A H 0.3144 0.5061 0.1003 0.046 Uiso 1 1 calc R
H53B H 0.3652 0.4072 0.1433 0.046 Uiso 1 1 calc R
H53C H 0.3875 0.4474 0.0435 0.046 Uiso 1 1 calc R
C54 C 0.66308(17) 0.80549(16) 0.06199(14) 0.0227(5) Uani 1 1 d .
C55 C 0.66663(17) 0.83419(16) -0.02659(14) 0.0234(5) Uani 1 1 d .
C56 C 0.74729(18) 0.88912(17) -0.07767(15) 0.0272(5) Uani 1 1 d .
H56A H 0.7461 0.9084 -0.1365 0.033 Uiso 1 1 calc R
C57 C 0.82932(18) 0.91636(17) -0.04480(16) 0.0297(6) Uani 1 1 d .
C58 C 0.83094(19) 0.88029(18) 0.04020(17) 0.0318(6) Uani 1 1 d .
H58A H 0.8885 0.8937 0.0636 0.038 Uiso 1 1 calc R
C59 C 0.75190(18) 0.82518(17) 0.09321(15) 0.0260(5) Uani 1 1 d .
C60 C 0.77078(19) 0.78856(19) 0.18359(15) 0.0342(6) Uani 1 1 d .
H60A H 0.8435 0.7782 0.1847 0.051 Uiso 1 1 calc R
H60B H 0.7341 0.7272 0.2081 0.051 Uiso 1 1 calc R
H60C H 0.7470 0.8367 0.2162 0.051 Uiso 1 1 calc R
C61 C 0.9143(2) 0.9802(2) -0.09823(18) 0.0428(7) Uani 1 1 d .
H61A H 0.9787 0.9582 -0.0789 0.064 Uiso 1 1 calc R
H61B H 0.9024 1.0475 -0.0935 0.064 Uiso 1 1 calc R
H61C H 0.9169 0.9763 -0.1570 0.064 Uiso 1 1 calc R
C62 C 0.58559(18) 0.80300(18) -0.07114(15) 0.0286(6) Uani 1 1 d .
H62A H 0.6125 0.8081 -0.1305 0.043 Uiso 1 1 calc R
H62B H 0.5266 0.8452 -0.0669 0.043 Uiso 1 1 calc R
H62C H 0.5654 0.7356 -0.0448 0.043 Uiso 1 1 calc R
C63 C 0.55090(17) 0.77755(16) 0.21941(14) 0.0230(5) Uani 1 1 d .
C64 C 0.54978(18) 0.87645(17) 0.22424(15) 0.0274(5) Uani 1 1 d .
C65 C 0.54473(18) 0.90279(18) 0.30122(16) 0.0311(6) Uani 1 1 d .
H65A H 0.5439 0.9698 0.3019 0.037 Uiso 1 1 calc R
C66 C 0.54094(18) 0.83505(19) 0.37645(16) 0.0309(6) Uani 1 1 d .
C67 C 0.53910(18) 0.73781(19) 0.37294(15) 0.0298(6) Uani 1 1 d .
H67A H 0.5353 0.6896 0.4238 0.036 Uiso 1 1 calc R
C68 C 0.54270(17) 0.70847(16) 0.29717(15) 0.0247(5) Uani 1 1 d .
C69 C 0.5385(2) 0.59961(17) 0.30529(15) 0.0340(6) Uani 1 1 d .
H69A H 0.5185 0.5671 0.3644 0.051 Uiso 1 1 calc R
H69B H 0.6054 0.5768 0.2851 0.051 Uiso 1 1 calc R
H69C H 0.4889 0.5845 0.2716 0.051 Uiso 1 1 calc R
C70 C 0.5518(2) 0.96033(18) 0.14837(17) 0.0415(7) Uani 1 1 d .
H70A H 0.4947 1.0033 0.1577 0.062 Uiso 1 1 calc R
H70B H 0.5467 0.9352 0.0985 0.062 Uiso 1 1 calc R
H70C H 0.6155 0.9968 0.1399 0.062 Uiso 1 1 calc R
C71 C 0.5401(2) 0.8652(2) 0.45915(17) 0.0426(7) Uani 1 1 d .
H71A H 0.4937 0.9197 0.4613 0.064 Uiso 1 1 calc R
H71B H 0.6085 0.8850 0.4636 0.064 Uiso 1 1 calc R
H71C H 0.5174 0.8103 0.5059 0.064 Uiso 1 1 calc R
C72 C 0.6839(2) 0.3852(2) 0.4908(2) 0.0559(9) Uani 1 1 d .
H72A H 0.7568 0.3697 0.4888 0.067 Uiso 1 1 calc R
H72B H 0.6475 0.3451 0.5435 0.067 Uiso 1 1 calc R
C73 C 1.2434(2) 0.8868(2) 0.50943(18) 0.0431(7) Uani 1 1 d .
H73A H 1.2165 0.8771 0.4597 0.065 Uiso 1 1 calc R
H73B H 1.3078 0.8525 0.5139 0.065 Uiso 1 1 calc R
H73C H 1.2546 0.9563 0.5042 0.065 Uiso 1 1 calc R
B1 B 0.9457(2) 0.68914(19) 0.67646(17) 0.0221(6) Uani 1 1 d .
B2 B 0.5602(2) 0.75783(18) 0.12421(17) 0.0226(6) Uani 1 1 d .

loop_
_atom_site_aniso_label
_atom_site_aniso_U_11
_atom_site_aniso_U_22
_atom_site_aniso_U_33
_atom_site_aniso_U_23
_atom_site_aniso_U_13
_atom_site_aniso_U_12
Fe1 0.0273(2) 0.0280(2) 0.02220(19) -0.00461(15) -0.00505(15) 0.00056(15)
Fe2 0.02288(19) 0.02576(19) 0.02328(19) -0.00767(15) -0.00293(14) 0.00146(14)
Cl1 0.0805(7) 0.0511(5) 0.0711(6) -0.0092(4) -0.0196(5) -0.0056(4)
Cl2 0.0869(7) 0.0762(7) 0.0664(6) -0.0247(5) -0.0295(5) 0.0070(5)
N1 0.0226(10) 0.0237(11) 0.0250(11) -0.0035(8) -0.0057(8) -0.0009(8)
N2 0.0220(11) 0.0292(12) 0.0370(13) 0.0001(10) -0.0038(9) -0.0057(9)
N3 0.0224(10) 0.0219(10) 0.0218(10) -0.0070(8) -0.0067(8) 0.0005(8)
N4 0.0228(10) 0.0243(11) 0.0260(11) -0.0121(9) -0.0029(8) -0.0031(8)
C1 0.0371(15) 0.0235(13) 0.0277(14) -0.0064(11) -0.0021(11) -0.0008(11)
C2 0.0237(12) 0.0189(12) 0.0258(13) -0.0024(10) -0.0043(10) 0.0027(10)
C3 0.0226(12) 0.0250(13) 0.0257(13) -0.0019(10) -0.0033(10) 0.0015(10)
C4 0.0287(14) 0.0358(15) 0.0264(14) -0.0039(11) 0.0008(11) 0.0061(11)
C5 0.0418(16) 0.0307(14) 0.0270(14) -0.0100(11) -0.0008(12) 0.0056(12)
C6 0.0484(19) 0.0457(18) 0.0437(18) 0.0135(15) -0.0110(15) 0.0024(15)
C7 0.0451(18) 0.072(2) 0.0266(15) -0.0110(15) -0.0156(13) 0.0134(16)
C8 0.0328(16) 0.0530(19) 0.058(2) -0.0042(16) -0.0249(15) -0.0035(14)
C9 0.0422(18) 0.068(2) 0.0276(15) -0.0017(14) -0.0092(13) 0.0277(16)
C10 0.058(2) 0.0338(16) 0.059(2) -0.0122(15) -0.0301(17) 0.0147(15)
C11 0.0188(12) 0.0236(13) 0.0313(14) 0.0001(10) -0.0060(10) 0.0010(10)
C12 0.0224(13) 0.0245(13) 0.0353(14) -0.0060(11) -0.0105(11) 0.0003(10)
C13 0.0296(14) 0.0364(15) 0.0384(16) -0.0096(12) -0.0133(12) -0.0028(12)
C14 0.0400(17) 0.0497(18) 0.0450(18) -0.0189(14) -0.0209(14) 0.0033(14)
C15 0.0370(17) 0.0444(18) 0.073(2) -0.0188(17) -0.0272(16) -0.0052(14)
C16 0.0296(15) 0.0395(17) 0.059(2) -0.0085(14) -0.0146(14) -0.0082(12)
C17 0.0238(13) 0.0258(13) 0.0446(16) -0.0032(12) -0.0118(12) -0.0007(11)
C18 0.0191(12) 0.0233(12) 0.0279(13) -0.0058(10) -0.0062(10) -0.0045(10)
C19 0.0216(12) 0.0267(13) 0.0323(14) -0.0066(11) -0.0088(10) -0.0013(10)
C20 0.0262(13) 0.0229(13) 0.0411(15) -0.0040(11) -0.0128(12) 0.0009(10)
C21 0.0297(14) 0.0294(14) 0.0339(15) 0.0037(11) -0.0155(12) -0.0037(11)
C22 0.0269(14) 0.0356(15) 0.0288(14) -0.0010(11) -0.0074(11) -0.0023(11)
C23 0.0223(12) 0.0282(13) 0.0270(13) -0.0041(10) -0.0086(10) -0.0020(10)
C24 0.0299(14) 0.0363(15) 0.0235(13) -0.0055(11) -0.0035(11) 0.0009(11)
C25 0.0307(14) 0.0339(15) 0.0387(16) -0.0050(12) -0.0019(12) 0.0103(12)
C26 0.0443(18) 0.0425(17) 0.0488(18) 0.0117(14) -0.0132(14) -0.0004(14)
C27 0.0239(12) 0.0203(12) 0.0172(11) -0.0040(9) -0.0036(9) -0.0010(9)
C28 0.0255(13) 0.0217(12) 0.0210(12) -0.0052(10) -0.0041(10) 0.0003(10)
C29 0.0248(13) 0.0303(14) 0.0257(13) -0.0077(11) -0.0041(10) -0.0030(10)
C30 0.0271(13) 0.0334(14) 0.0237(13) -0.0086(11) -0.0049(10) 0.0066(11)
C31 0.0354(14) 0.0244(13) 0.0240(13) -0.0073(10) -0.0054(11) 0.0062(11)
C32 0.0312(14) 0.0226(12) 0.0198(12) -0.0041(10) -0.0054(10) 0.0011(10)
C33 0.0354(15) 0.0235(13) 0.0419(16) -0.0111(12) -0.0056(12) 0.0013(11)
C34 0.0249(13) 0.0232(13) 0.0353(14) -0.0073(11) -0.0057(11) -0.0031(10)
C35 0.0333(15) 0.0437(17) 0.0430(17) -0.0164(13) -0.0072(13) 0.0103(13)
C36 0.0253(13) 0.0235(12) 0.0179(12) -0.0060(10) -0.0026(10) -0.0008(10)
C37 0.0211(12) 0.0280(13) 0.0221(12) -0.0100(10) -0.0038(10) 0.0000(10)
C38 0.0240(13) 0.0407(15) 0.0278(13) -0.0156(12) -0.0069(11) 0.0009(11)
C39 0.0275(14) 0.0410(16) 0.0234(13) -0.0084(11) -0.0057(11) 0.0056(12)
C40 0.0289(13) 0.0275(13) 0.0246(13) -0.0054(10) -0.0035(10) 0.0024(11)
C41 0.0329(14) 0.0303(14) 0.0252(13) -0.0059(11) -0.0008(11) 0.0041(11)
C42 0.0300(14) 0.0303(14) 0.0295(14) -0.0083(11) 0.0023(11) -0.0048(11)
C43 0.0240(13) 0.0369(15) 0.0315(14) -0.0077(12) 0.0005(11) 0.0058(11)
C44 0.0366(15) 0.0303(14) 0.0298(14) -0.0114(11) 0.0022(12) 0.0065(12)
C45 0.0297(14) 0.0354(15) 0.0234(13) -0.0127(11) 0.0007(11) -0.0009(11)
C46 0.0214(12) 0.0261(13) 0.0212(12) -0.0095(10) -0.0022(10) -0.0039(10)
C47 0.0257(13) 0.0261(13) 0.0230(12) -0.0094(10) -0.0030(10) 0.0012(10)
C48 0.0373(15) 0.0231(13) 0.0358(15) -0.0119(11) -0.0056(12) -0.0015(11)
C49 0.0403(16) 0.0309(15) 0.0432(16) -0.0157(13) -0.0110(13) 0.0108(12)
C50 0.0315(15) 0.0400(16) 0.0396(16) -0.0135(13) -0.0110(12) 0.0090(12)
C51 0.0263(13) 0.0317(14) 0.0303(14) -0.0096(11) -0.0077(11) -0.0012(11)
C52 0.0262(13) 0.0227(12) 0.0220(12) -0.0086(10) -0.0032(10) -0.0005(10)
C53 0.0275(14) 0.0328(14) 0.0352(15) -0.0124(12) -0.0038(11) -0.0097(11)
C54 0.0238(12) 0.0190(12) 0.0267(13) -0.0070(10) -0.0054(10) 0.0014(10)
C55 0.0243(12) 0.0222(12) 0.0251(13) -0.0075(10) -0.0050(10) 0.0027(10)
C56 0.0290(13) 0.0275(13) 0.0240(13) -0.0046(10) -0.0026(11) 0.0040(11)
C57 0.0258(13) 0.0253(13) 0.0375(15) -0.0085(11) -0.0009(11) -0.0011(10)
C58 0.0253(13) 0.0326(14) 0.0421(16) -0.0129(12) -0.0124(12) -0.0023(11)
C59 0.0259(13) 0.0267(13) 0.0280(13) -0.0091(10) -0.0079(10) -0.0003(10)
C60 0.0289(14) 0.0444(16) 0.0326(15) -0.0108(12) -0.0124(12) 0.0012(12)
C61 0.0327(16) 0.0438(17) 0.0481(18) -0.0053(14) 0.0001(13) -0.0091(13)
C62 0.0295(14) 0.0352(14) 0.0227(13) -0.0081(11) -0.0062(11) -0.0002(11)
C63 0.0209(12) 0.0251(13) 0.0250(13) -0.0076(10) -0.0069(10) 0.0020(10)
C64 0.0269(13) 0.0279(13) 0.0306(14) -0.0096(11) -0.0093(11) 0.0009(10)
C65 0.0297(14) 0.0302(14) 0.0390(15) -0.0190(12) -0.0052(12) -0.0014(11)
C66 0.0255(13) 0.0427(16) 0.0304(14) -0.0198(12) -0.0056(11) 0.0021(11)
C67 0.0265(13) 0.0389(15) 0.0239(13) -0.0062(11) -0.0059(10) 0.0033(11)
C68 0.0258(13) 0.0235(12) 0.0263(13) -0.0070(10) -0.0073(10) 0.0036(10)
C69 0.0511(17) 0.0286(14) 0.0208(13) -0.0014(11) -0.0072(12) 0.0055(12)
C70 0.064(2) 0.0244(14) 0.0397(16) -0.0079(12) -0.0159(14) -0.0016(13)
C71 0.0392(16) 0.061(2) 0.0374(16) -0.0296(15) -0.0075(13) -0.0020(14)
C72 0.0425(18) 0.067(2) 0.050(2) 0.0069(16) -0.0109(15) 0.0068(16)
C73 0.0292(15) 0.0403(17) 0.0515(18) -0.0010(14) 0.0075(13) -0.0095(12)
B1 0.0226(14) 0.0196(13) 0.0252(14) -0.0063(11) -0.0041(11) -0.0051(11)
B2 0.0278(15) 0.0176(13) 0.0247(14) -0.0053(11) -0.0108(12) 0.0010(11)

loop_
_atom_type_symbol
_atom_type_description
_atom_type_scat_dispersion_real
_atom_type_scat_dispersion_imag
_atom_type_scat_source
C C 0.0033 0.0016 'International Tables Vol C Tables 4.2.6.8 and 6.1.1.4'
H H 0.0000 0.0000 'International Tables Vol C Tables 4.2.6.8 and 6.1.1.4'
N N 0.0061 0.0033 'International Tables Vol C Tables 4.2.6.8 and 6.1.1.4'
Cl Cl 0.1484 0.1585 'International Tables Vol C Tables 4.2.6.8 and 6.1.1.4'
B B 0.0013 0.0007 'International Tables Vol C Tables 4.2.6.8 and 6.1.1.4'
Fe Fe 0.3463 0.8444 'International Tables Vol C Tables 4.2.6.8 and 6.1.1.4'

loop_
_geom_angle_atom_site_label_1
_geom_angle_atom_site_label_2
_geom_angle_atom_site_label_3
_geom_angle
C5 Fe1 C4 40.77(10)
C5 Fe1 C7 103.30(12)
C4 Fe1 C7 114.91(11)
C5 Fe1 C3 67.92(10)
C4 Fe1 C3 41.43(9)
C7 Fe1 C3 152.56(11)
C5 Fe1 C6 122.38(12)
C4 Fe1 C6 104.97(11)
C7 Fe1 C6 39.85(12)
C3 Fe1 C6 121.55(11)
C5 Fe1 C10 160.84(12)
C4 Fe1 C10 126.29(12)
C7 Fe1 C10 67.28(12)
C3 Fe1 C10 112.29(11)
C6 Fe1 C10 39.93(12)
C5 Fe1 C8 116.64(12)
C4 Fe1 C8 149.77(12)
C7 Fe1 C8 40.64(12)
C3 Fe1 C8 166.69(11)
C6 Fe1 C8 67.77(12)
C10 Fe1 C8 67.87(12)
C5 Fe1 C9 153.54(13)
C4 Fe1 C9 165.69(12)
C7 Fe1 C9 68.07(11)
C3 Fe1 C9 130.77(11)
C6 Fe1 C9 67.79(12)
C10 Fe1 C9 40.44(12)
C8 Fe1 C9 40.65(12)
C5 Fe1 C1 41.25(10)
C4 Fe1 C1 69.33(10)
C7 Fe1 C1 123.96(12)
C3 Fe1 C1 67.40(10)
C6 Fe1 C1 160.26(12)
C10 Fe1 C1 157.78(12)
C8 Fe1 C1 107.13(11)
C9 Fe1 C1 121.65(12)
C5 Fe1 C2 68.39(9)
C4 Fe1 C2 69.71(9)
C7 Fe1 C2 162.26(11)
C3 Fe1 C2 40.52(9)
C6 Fe1 C2 157.78(11)
C10 Fe1 C2 125.17(11)
C8 Fe1 C2 127.67(11)
C9 Fe1 C2 112.02(10)
C1 Fe1 C2 39.74(9)
C39 Fe2 C38 40.70(10)
C39 Fe2 C43 105.83(10)
C38 Fe2 C43 114.89(10)
C39 Fe2 C42 127.72(10)
C38 Fe2 C42 107.41(10)
C43 Fe2 C42 40.37(9)
C39 Fe2 C44 115.06(10)
C38 Fe2 C44 147.54(10)
C43 Fe2 C44 40.50(10)
C42 Fe2 C44 68.09(10)
C39 Fe2 C37 67.56(9)
C38 Fe2 C37 40.95(9)
C43 Fe2 C37 150.33(10)
C42 Fe2 C37 119.51(10)
C44 Fe2 C37 169.07(10)
C39 Fe2 C41 167.06(10)
C38 Fe2 C41 130.46(10)
C43 Fe2 C41 67.66(10)
C42 Fe2 C41 40.24(10)
C44 Fe2 C41 67.87(10)
C37 Fe2 C41 112.14(10)
C39 Fe2 C40 40.99(9)
C38 Fe2 C40 68.96(10)
C43 Fe2 C40 127.79(10)
C42 Fe2 C40 166.08(10)
C44 Fe2 C40 107.32(10)
C37 Fe2 C40 67.18(9)
C41 Fe2 C40 151.77(10)
C39 Fe2 C45 149.16(10)
C38 Fe2 C45 169.96(10)
C43 Fe2 C45 67.94(10)
C42 Fe2 C45 68.04(10)
C44 Fe2 C45 40.40(10)
C37 Fe2 C45 132.55(9)
C41 Fe2 C45 40.45(9)
C40 Fe2 C45 117.64(10)
C39 Fe2 C36 68.31(9)
C38 Fe2 C36 69.39(9)
C43 Fe2 C36 166.25(9)
C42 Fe2 C36 152.86(9)
C44 Fe2 C36 129.37(10)
C37 Fe2 C36 40.47(9)
C41 Fe2 C36 120.51(9)
C40 Fe2 C36 39.86(9)
C45 Fe2 C36 110.27(9)
C11 N1 C12 106.66(19)
C11 N1 B1 112.47(19)
C12 N1 B1 140.62(19)
C11 N2 C17 107.1(2)
C11 N2 C73 126.2(2)
C17 N2 C73 126.6(2)
C46 N3 C52 106.92(18)
C46 N3 B2 112.83(18)
C52 N3 B2 140.25(19)
C46 N4 C47 106.85(18)
C46 N4 C53 127.0(2)
C47 N4 C53 126.16(19)
C2 C1 C5 109.4(2)
C2 C1 Fe1 72.85(13)
C5 C1 Fe1 68.26(14)
C2 C1 H1A 125.3
C5 C1 H1A 125.3
Fe1 C1 H1A 125.3
C1 C2 C3 104.7(2)
C1 C2 B1 144.5(2)
C3 C2 B1 110.70(19)
C1 C2 Fe1 67.42(13)
C3 C2 Fe1 66.31(13)
B1 C2 Fe1 130.11(15)
C11 C3 C4 139.6(2)
C11 C3 C2 108.6(2)
C4 C3 C2 111.1(2)
C11 C3 Fe1 131.16(17)
C4 C3 Fe1 69.03(14)
C2 C3 Fe1 73.17(13)
C5 C4 C3 105.5(2)
C5 C4 Fe1 69.51(14)
C3 C4 Fe1 69.54(13)
C5 C4 H4A 127.2
C3 C4 H4A 127.2
Fe1 C4 H4A 127.2
C4 C5 C1 109.2(2)
C4 C5 Fe1 69.72(14)
C1 C5 Fe1 70.49(14)
C4 C5 H5A 125.4
C1 C5 H5A 125.4
Fe1 C5 H5A 125.4
C7 C6 C10 108.4(3)
C7 C6 Fe1 69.83(16)
C10 C6 Fe1 70.03(16)
C7 C6 H6A 125.8
C10 C6 H6A 125.8
Fe1 C6 H6A 125.8
C6 C7 C8 108.5(3)
C6 C7 Fe1 70.32(16)
C8 C7 Fe1 70.05(16)
C6 C7 H7A 125.7
C8 C7 H7A 125.7
Fe1 C7 H7A 125.7
C7 C8 C9 107.3(3)
C7 C8 Fe1 69.31(16)
C9 C8 Fe1 69.98(15)
C7 C8 H8A 126.3
C9 C8 H8A 126.3
Fe1 C8 H8A 126.3
C10 C9 C8 107.0(3)
C10 C9 Fe1 69.34(16)
C8 C9 Fe1 69.37(16)
C10 C9 H9A 126.5
C8 C9 H9A 126.5
Fe1 C9 H9A 126.5
C6 C10 C9 108.7(3)
C6 C10 Fe1 70.04(17)
C9 C10 Fe1 70.22(16)
C6 C10 H10A 125.6
C9 C10 H10A 125.6
Fe1 C10 H10A 125.6
N1 C11 N2 111.8(2)
N1 C11 C3 113.7(2)
N2 C11 C3 134.2(2)
C13 C12 N1 132.4(2)
C13 C12 C17 120.1(2)
N1 C12 C17 107.6(2)
C14 C13 C12 117.1(3)
C14 C13 H13A 121.5
C12 C13 H13A 121.5
C13 C14 C15 122.2(3)
C13 C14 H14A 118.9
C15 C14 H14A 118.9
C16 C15 C14 121.4(3)
C16 C15 H15A 119.3
C14 C15 H15A 119.3
C15 C16 C17 116.2(3)
C15 C16 H16A 121.9
C17 C16 H16A 121.9
C16 C17 N2 130.3(3)
C16 C17 C12 122.9(3)
N2 C17 C12 106.8(2)
C23 C18 C19 115.8(2)
C23 C18 B1 121.8(2)
C19 C18 B1 122.4(2)
C20 C19 C18 121.0(2)
C20 C19 C25 116.0(2)
C18 C19 C25 122.8(2)
C21 C20 C19 122.4(2)
C21 C20 H20A 118.8
C19 C20 H20A 118.8
C22 C21 C20 116.9(2)
C22 C21 C26 121.9(3)
C20 C21 C26 121.1(2)
C21 C22 C23 122.6(2)
C21 C22 H22A 118.7
C23 C22 H22A 118.7
C22 C23 C18 120.9(2)
C22 C23 C24 115.2(2)
C18 C23 C24 123.9(2)
C23 C24 H24A 109.5
C23 C24 H24B 109.5
H24A C24 H24B 109.5
C23 C24 H24C 109.5
H24A C24 H24C 109.5
H24B C24 H24C 109.5
C19 C25 H25A 109.5
C19 C25 H25B 109.5
H25A C25 H25B 109.5
C19 C25 H25C 109.5
H25A C25 H25C 109.5
H25B C25 H25C 109.5
C21 C26 H26A 109.5
C21 C26 H26B 109.5
H26A C26 H26B 109.5
C21 C26 H26C 109.5
H26A C26 H26C 109.5
H26B C26 H26C 109.5
C28 C27 C32 115.7(2)
C28 C27 B1 116.26(19)
C32 C27 B1 127.9(2)
C29 C28 C27 121.5(2)
C29 C28 C34 115.0(2)
C27 C28 C34 123.6(2)
C30 C29 C28 122.5(2)
C30 C29 H29A 118.8
C28 C29 H29A 118.8
C29 C30 C31 116.6(2)
C29 C30 C35 121.2(2)
C31 C30 C35 122.2(2)
C30 C31 C32 122.6(2)
C30 C31 H31A 118.7
C32 C31 H31A 118.7
C31 C32 C27 121.1(2)
C31 C32 C33 116.3(2)
C27 C32 C33 122.6(2)
C32 C33 H33A 109.5
C32 C33 H33B 109.5
H33A C33 H33B 109.5
C32 C33 H33C 109.5
H33A C33 H33C 109.5
H33B C33 H33C 109.5
C28 C34 H34A 109.5
C28 C34 H34B 109.5
H34A C34 H34B 109.5
C28 C34 H34C 109.5
H34A C34 H34C 109.5
H34B C34 H34C 109.5
C30 C35 H35A 109.5
C30 C35 H35B 109.5
H35A C35 H35B 109.5
C30 C35 H35C 109.5
H35A C35 H35C 109.5
H35B C35 H35C 109.5
C40 C36 C37 104.6(2)
C40 C36 B2 144.8(2)
C37 C36 B2 110.49(19)
C40 C36 Fe2 67.64(13)
C37 C36 Fe2 66.99(12)
B2 C36 Fe2 129.45(15)
C38 C37 C46 139.9(2)
C38 C37 C36 111.0(2)
C46 C37 C36 108.40(19)
C38 C37 Fe2 69.06(13)
C46 C37 Fe2 131.30(17)
C36 C37 Fe2 72.54(13)
C39 C38 C37 105.9(2)
C39 C38 Fe2 69.51(13)
C37 C38 Fe2 69.99(13)
C39 C38 H38A 127.0
C37 C38 H38A 127.0
Fe2 C38 H38A 127.0
C38 C39 C40 109.0(2)
C38 C39 Fe2 69.80(14)
C40 C39 Fe2 70.49(13)
C38 C39 H39A 125.5
C40 C39 H39A 125.5
Fe2 C39 H39A 125.5
C36 C40 C39 109.4(2)
C36 C40 Fe2 72.50(13)
C39 C40 Fe2 68.52(14)
C36 C40 H40A 125.3
C39 C40 H40A 125.3
Fe2 C40 H40A 125.3
C42 C41 C45 108.3(2)
C42 C41 Fe2 69.56(14)
C45 C41 Fe2 69.93(14)
C42 C41 H41A 125.8
C45 C41 H41A 125.8
Fe2 C41 H41A 125.8
C41 C42 C43 107.9(2)
C41 C42 Fe2 70.20(14)
C43 C42 Fe2 69.73(14)
C41 C42 H42A 126.0
C43 C42 H42A 126.0
Fe2 C42 H42A 126.0
C42 C43 C44 108.3(2)
C42 C43 Fe2 69.90(14)
C44 C43 Fe2 69.85(14)
C42 C43 H43A 125.9
C44 C43 H43A 125.9
Fe2 C43 H43A 125.9
C43 C44 C45 108.0(2)
C43 C44 Fe2 69.65(14)
C45 C44 Fe2 70.26(14)
C43 C44 H44A 126.0
C45 C44 H44A 126.0
Fe2 C44 H44A 126.0
C44 C45 C41 107.4(2)
C44 C45 Fe2 69.34(14)
C41 C45 Fe2 69.61(14)
C44 C45 H45A 126.3
C41 C45 H45A 126.3
Fe2 C45 H45A 126.3
N3 C46 N4 111.8(2)
N3 C46 C37 113.4(2)
N4 C46 C37 134.6(2)
C48 C47 N4 130.4(2)
C48 C47 C52 122.8(2)
N4 C47 C52 106.79(19)
C49 C48 C47 116.3(2)
C49 C48 H48A 121.9
C47 C48 H48A 121.9
C48 C49 C50 121.7(2)
C48 C49 H49A 119.2
C50 C49 H49A 119.2
C51 C50 C49 121.5(2)
C51 C50 H50A 119.2
C49 C50 H50A 119.2
C50 C51 C52 117.8(2)
C50 C51 H51A 121.1
C52 C51 H51A 121.1
C51 C52 N3 132.5(2)
C51 C52 C47 119.9(2)
N3 C52 C47 107.5(2)
N4 C53 H53A 109.5
N4 C53 H53B 109.5
H53A C53 H53B 109.5
N4 C53 H53C 109.5
H53A C53 H53C 109.5
H53B C53 H53C 109.5
C59 C54 C55 115.5(2)
C59 C54 B2 122.5(2)
C55 C54 B2 121.9(2)
C56 C55 C54 121.6(2)
C56 C55 C62 116.5(2)
C54 C55 C62 121.9(2)
C57 C56 C55 121.8(2)
C57 C56 H56A 119.1
C55 C56 H56A 119.1
C58 C57 C56 116.6(2)
C58 C57 C61 120.8(2)
C56 C57 C61 122.6(2)
C57 C58 C59 123.0(2)
C57 C58 H58A 118.5
C59 C58 H58A 118.5
C58 C59 C54 120.7(2)
C58 C59 C60 114.7(2)
C54 C59 C60 124.6(2)
C59 C60 H60A 109.5
C59 C60 H60B 109.5
H60A C60 H60B 109.5
C59 C60 H60C 109.5
H60A C60 H60C 109.5
H60B C60 H60C 109.5
C57 C61 H61A 109.5
C57 C61 H61B 109.5
H61A C61 H61B 109.5
C57 C61 H61C 109.5
H61A C61 H61C 109.5
H61B C61 H61C 109.5
C55 C62 H62A 109.5
C55 C62 H62B 109.5
H62A C62 H62B 109.5
C55 C62 H62C 109.5
H62A C62 H62C 109.5
H62B C62 H62C 109.5
C64 C63 C68 116.0(2)
C64 C63 B2 115.7(2)
C68 C63 B2 128.3(2)
C65 C64 C63 121.3(2)
C65 C64 C70 115.2(2)
C63 C64 C70 123.5(2)
C66 C65 C64 122.4(2)
C66 C65 H65A 118.8
C64 C65 H65A 118.8
C65 C66 C67 116.9(2)
C65 C66 C71 121.6(2)
C67 C66 C71 121.4(2)
C66 C67 C68 122.4(2)
C66 C67 H67A 118.8
C68 C67 H67A 118.8
C67 C68 C63 121.0(2)
C67 C68 C69 115.2(2)
C63 C68 C69 123.8(2)
C68 C69 H69A 109.5
C68 C69 H69B 109.5
H69A C69 H69B 109.5
C68 C69 H69C 109.5
H69A C69 H69C 109.5
H69B C69 H69C 109.5
C64 C70 H70A 109.5
C64 C70 H70B 109.5
H70A C70 H70B 109.5
C64 C70 H70C 109.5
H70A C70 H70C 109.5
H70B C70 H70C 109.5
C66 C71 H71A 109.5
C66 C71 H71B 109.5
H71A C71 H71B 109.5
C66 C71 H71C 109.5
H71A C71 H71C 109.5
H71B C71 H71C 109.5
Cl1 C72 Cl2 112.35(16)
Cl1 C72 H72A 109.1
Cl2 C72 H72A 109.1
Cl1 C72 H72B 109.1
Cl2 C72 H72B 109.1
H72A C72 H72B 107.9
N2 C73 H73A 109.5
N2 C73 H73B 109.5
H73A C73 H73B 109.5
N2 C73 H73C 109.5
H73A C73 H73C 109.5
H73B C73 H73C 109.5
C27 B1 N1 117.22(18)
C27 B1 C18 113.36(19)
N1 B1 C18 105.82(18)
C27 B1 C2 106.33(18)
N1 B1 C2 94.14(17)
C18 B1 C2 119.00(19)
N3 B2 C63 114.74(18)
N3 B2 C54 107.39(18)
C63 B2 C54 113.45(19)
N3 B2 C36 94.14(17)
C63 B2 C36 107.29(19)
C54 B2 C36 118.58(19)

loop_
_geom_bond_atom_site_label_1
_geom_bond_atom_site_label_2
_geom_bond_distance
Fe1 C5 2.024(2)
Fe1 C4 2.027(2)
Fe1 C7 2.029(3)
Fe1 C3 2.033(2)
Fe1 C6 2.035(3)
Fe1 C10 2.035(3)
Fe1 C8 2.039(3)
Fe1 C9 2.047(3)
Fe1 C1 2.054(2)
Fe1 C2 2.125(2)
Fe2 C39 2.033(2)
Fe2 C38 2.037(2)
Fe2 C43 2.045(2)
Fe2 C42 2.048(2)
Fe2 C44 2.048(2)
Fe2 C37 2.049(2)
Fe2 C41 2.056(2)
Fe2 C40 2.059(2)
Fe2 C45 2.060(2)
Fe2 C36 2.124(2)
Cl1 C72 1.751(3)
Cl2 C72 1.751(3)
N1 C11 1.338(3)
N1 C12 1.398(3)
N1 B1 1.658(3)
N2 C11 1.349(3)
N2 C17 1.395(3)
N2 C73 1.461(3)
N3 C46 1.337(3)
N3 C52 1.396(3)
N3 B2 1.644(3)
N4 C46 1.351(3)
N4 C47 1.400(3)
N4 C53 1.454(3)
C1 C2 1.422(3)
C1 C5 1.436(3)
C1 H1A 1.0000
C2 C3 1.443(3)
C2 B1 1.665(3)
C3 C11 1.430(3)
C3 C4 1.436(3)
C4 C5 1.411(4)
C4 H4A 1.0000
C5 H5A 1.0000
C6 C7 1.385(4)
C6 C10 1.390(4)
C6 H6A 1.0000
C7 C8 1.413(4)
C7 H7A 1.0000
C8 C9 1.419(4)
C8 H8A 1.0000
C9 C10 1.411(4)
C9 H9A 1.0000
C10 H10A 1.0000
C12 C13 1.390(3)
C12 C17 1.401(3)
C13 C14 1.381(3)
C13 H13A 0.9500
C14 C15 1.393(4)
C14 H14A 0.9500
C15 C16 1.382(4)
C15 H15A 0.9500
C16 C17 1.384(3)
C16 H16A 0.9500
C18 C23 1.415(3)
C18 C19 1.419(3)
C18 B1 1.659(3)
C19 C20 1.400(3)
C19 C25 1.518(3)
C20 C21 1.382(4)
C20 H20A 0.9500
C21 C22 1.381(3)
C21 C26 1.517(3)
C22 C23 1.402(3)
C22 H22A 0.9500
C23 C24 1.521(3)
C24 H24A 0.9800
C24 H24B 0.9800
C24 H24C 0.9800
C25 H25A 0.9800
C25 H25B 0.9800
C25 H25C 0.9800
C26 H26A 0.9800
C26 H26B 0.9800
C26 H26C 0.9800
C27 C28 1.412(3)
C27 C32 1.421(3)
C27 B1 1.646(3)
C28 C29 1.398(3)
C28 C34 1.513(3)
C29 C30 1.382(3)
C29 H29A 0.9500
C30 C31 1.390(3)
C30 C35 1.513(3)
C31 C32 1.393(3)
C31 H31A 0.9500
C32 C33 1.510(3)
C33 H33A 0.9800
C33 H33B 0.9800
C33 H33C 0.9800
C34 H34A 0.9800
C34 H34B 0.9800
C34 H34C 0.9800
C35 H35A 0.9800
C35 H35B 0.9800
C35 H35C 0.9800
C36 C40 1.427(3)
C36 C37 1.445(3)
C36 B2 1.664(3)
C37 C38 1.429(3)
C37 C46 1.431(3)
C38 C39 1.415(3)
C38 H38A 1.0000
C39 C40 1.433(3)
C39 H39A 1.0000
C40 H40A 1.0000
C41 C42 1.412(3)
C41 C45 1.423(3)
C41 H41A 1.0000
C42 C43 1.412(3)
C42 H42A 1.0000
C43 C44 1.417(3)
C43 H43A 1.0000
C44 C45 1.419(3)
C44 H44A 1.0000
C45 H45A 1.0000
C47 C48 1.392(3)
C47 C52 1.400(3)
C48 C49 1.382(3)
C48 H48A 0.9500
C49 C50 1.399(4)
C49 H49A 0.9500
C50 C51 1.383(3)
C50 H50A 0.9500
C51 C52 1.391(3)
C51 H51A 0.9500
C53 H53A 0.9800
C53 H53B 0.9800
C53 H53C 0.9800
C54 C59 1.417(3)
C54 C55 1.420(3)
C54 B2 1.647(3)
C55 C56 1.397(3)
C55 C62 1.519(3)
C56 C57 1.389(3)
C56 H56A 0.9500
C57 C58 1.383(3)
C57 C61 1.507(3)
C58 C59 1.395(3)
C58 H58A 0.9500
C59 C60 1.520(3)
C60 H60A 0.9800
C60 H60B 0.9800
C60 H60C 0.9800
C61 H61A 0.9800
C61 H61B 0.9800
C61 H61C 0.9800
C62 H62A 0.9800
C62 H62B 0.9800
C62 H62C 0.9800
C63 C64 1.418(3)
C63 C68 1.417(3)
C63 B2 1.644(3)
C64 C65 1.395(3)
C64 C70 1.514(3)
C65 C66 1.380(3)
C65 H65A 0.9500
C66 C67 1.390(3)
C66 C71 1.518(3)
C67 C68 1.398(3)
C67 H67A 0.9500
C68 C69 1.516(3)
C69 H69A 0.9800
C69 H69B 0.9800
C69 H69C 0.9800
C70 H70A 0.9800
C70 H70B 0.9800
C70 H70C 0.9800
C71 H71A 0.9800
C71 H71B 0.9800
C71 H71C 0.9800
C72 H72A 0.9900
C72 H72B 0.9900
C73 H73A 0.9800
C73 H73B 0.9800
C73 H73C 0.9800

loop_
_geom_torsion_atom_site_label_1
_geom_torsion_atom_site_label_2
_geom_torsion_atom_site_label_3
_geom_torsion_atom_site_label_4
_geom_torsion
C5 Fe1 C1 C2 119.9(2)
C4 Fe1 C1 C2 82.76(15)
C7 Fe1 C1 C2 -170.46(15)
C3 Fe1 C1 C2 38.07(13)
C6 Fe1 C1 C2 159.2(3)
C10 Fe1 C1 C2 -55.8(3)
C8 Fe1 C1 C2 -129.03(16)
C9 Fe1 C1 C2 -86.99(17)
C4 Fe1 C1 C5 -37.11(15)
C7 Fe1 C1 C5 69.68(19)
C3 Fe1 C1 C5 -81.79(16)
C6 Fe1 C1 C5 39.4(4)
C10 Fe1 C1 C5 -175.6(3)
C8 Fe1 C1 C5 111.11(17)
C9 Fe1 C1 C5 153.15(16)
C2 Fe1 C1 C5 -119.9(2)
C5 C1 C2 C3 2.6(3)
Fe1 C1 C2 C3 -56.03(15)
C5 C1 C2 B1 -173.1(3)
Fe1 C1 C2 B1 128.2(3)
C5 C1 C2 Fe1 58.67(17)
C5 Fe1 C2 C1 -37.95(15)
C4 Fe1 C2 C1 -81.73(16)
C7 Fe1 C2 C1 26.8(4)
C3 Fe1 C2 C1 -118.8(2)
C6 Fe1 C2 C1 -161.6(3)
C10 Fe1 C2 C1 157.52(16)
C8 Fe1 C2 C1 69.71(19)
C9 Fe1 C2 C1 113.51(17)
C5 Fe1 C2 C3 80.87(15)
C4 Fe1 C2 C3 37.09(14)
C7 Fe1 C2 C3 145.6(3)
C6 Fe1 C2 C3 -42.7(3)
C10 Fe1 C2 C3 -83.66(18)
C8 Fe1 C2 C3 -171.47(16)
C9 Fe1 C2 C3 -127.67(16)
C1 Fe1 C2 C3 118.8(2)
C5 Fe1 C2 B1 178.6(2)
C4 Fe1 C2 B1 134.9(2)
C7 Fe1 C2 B1 -116.6(4)
C3 Fe1 C2 B1 97.8(2)
C6 Fe1 C2 B1 55.0(4)
C10 Fe1 C2 B1 14.1(3)
C8 Fe1 C2 B1 -73.7(2)
C9 Fe1 C2 B1 -29.9(2)
C1 Fe1 C2 B1 -143.4(3)
C1 C2 C3 C11 -174.68(19)
B1 C2 C3 C11 2.7(3)
Fe1 C2 C3 C11 128.58(18)
C1 C2 C3 C4 -2.1(3)
B1 C2 C3 C4 175.27(19)
Fe1 C2 C3 C4 -58.83(17)
C1 C2 C3 Fe1 56.75(15)
B1 C2 C3 Fe1 -125.90(17)
C5 Fe1 C3 C11 177.6(2)
C4 Fe1 C3 C11 138.4(3)
C7 Fe1 C3 C11 101.6(3)
C6 Fe1 C3 C11 62.1(3)
C10 Fe1 C3 C11 18.3(3)
C8 Fe1 C3 C11 -69.7(6)
C9 Fe1 C3 C11 -24.6(3)
C1 Fe1 C3 C11 -137.7(2)
C2 Fe1 C3 C11 -100.3(3)
C5 Fe1 C3 C4 39.15(14)
C7 Fe1 C3 C4 -36.8(3)
C6 Fe1 C3 C4 -76.27(18)
C10 Fe1 C3 C4 -120.15(17)
C8 Fe1 C3 C4 151.9(5)
C9 Fe1 C3 C4 -163.04(17)
C1 Fe1 C3 C4 83.91(15)
C2 Fe1 C3 C4 121.3(2)
C5 Fe1 C3 C2 -82.11(14)
C4 Fe1 C3 C2 -121.3(2)
C7 Fe1 C3 C2 -158.1(2)
C6 Fe1 C3 C2 162.47(15)
C10 Fe1 C3 C2 118.59(16)
C8 Fe1 C3 C2 30.7(5)
C9 Fe1 C3 C2 75.70(19)
C1 Fe1 C3 C2 -37.35(13)
C11 C3 C4 C5 169.9(3)
C2 C3 C4 C5 0.7(3)
Fe1 C3 C4 C5 -60.57(17)
C11 C3 C4 Fe1 -129.6(3)
C2 C3 C4 Fe1 61.29(17)
C7 Fe1 C4 C5 -81.36(18)
C3 Fe1 C4 C5 116.4(2)
C6 Fe1 C4 C5 -122.60(17)
C10 Fe1 C4 C5 -160.57(16)
C8 Fe1 C4 C5 -51.2(3)
C9 Fe1 C4 C5 179.7(4)
C1 Fe1 C4 C5 37.52(14)
C2 Fe1 C4 C5 80.07(15)
C5 Fe1 C4 C3 -116.4(2)
C7 Fe1 C4 C3 162.26(15)
C6 Fe1 C4 C3 121.03(16)
C10 Fe1 C4 C3 83.06(18)
C8 Fe1 C4 C3 -167.6(2)
C9 Fe1 C4 C3 63.3(5)
C1 Fe1 C4 C3 -78.85(15)
C2 Fe1 C4 C3 -36.31(13)
C3 C4 C5 C1 1.0(3)
Fe1 C4 C5 C1 -59.63(17)
C3 C4 C5 Fe1 60.59(16)
C2 C1 C5 C4 -2.3(3)
Fe1 C1 C5 C4 59.16(17)
C2 C1 C5 Fe1 -61.49(17)
C7 Fe1 C5 C4 112.87(16)
C3 Fe1 C5 C4 -39.77(14)
C6 Fe1 C5 C4 74.51(19)
C10 Fe1 C5 C4 54.8(4)
C8 Fe1 C5 C4 153.96(16)
C9 Fe1 C5 C4 -179.8(2)
C1 Fe1 C5 C4 -120.2(2)
C2 Fe1 C5 C4 -83.58(15)
C4 Fe1 C5 C1 120.2(2)
C7 Fe1 C5 C1 -126.94(16)
C3 Fe1 C5 C1 80.41(16)
C6 Fe1 C5 C1 -165.30(16)
C10 Fe1 C5 C1 175.0(3)
C8 Fe1 C5 C1 -85.85(18)
C9 Fe1 C5 C1 -59.7(3)
C2 Fe1 C5 C1 36.60(14)
C5 Fe1 C6 C7 70.5(2)
C4 Fe1 C6 C7 111.10(19)
C3 Fe1 C6 C7 152.82(17)
C10 Fe1 C6 C7 -119.5(3)
C8 Fe1 C6 C7 -37.86(18)
C9 Fe1 C6 C7 -81.9(2)
C1 Fe1 C6 C7 40.8(4)
C2 Fe1 C6 C7 -176.0(2)
C5 Fe1 C6 C10 -170.06(17)
C4 Fe1 C6 C10 -129.41(19)
C7 Fe1 C6 C10 119.5(3)
C3 Fe1 C6 C10 -87.7(2)
C8 Fe1 C6 C10 81.6(2)
C9 Fe1 C6 C10 37.54(18)
C1 Fe1 C6 C10 160.2(3)
C2 Fe1 C6 C10 -56.5(4)
C10 C6 C7 C8 0.3(3)
Fe1 C6 C7 C8 59.9(2)
C10 C6 C7 Fe1 -59.6(2)
C5 Fe1 C7 C6 -125.14(19)
C4 Fe1 C7 C6 -83.6(2)
C3 Fe1 C7 C6 -57.6(3)
C10 Fe1 C7 C6 37.28(19)
C8 Fe1 C7 C6 119.3(3)
C9 Fe1 C7 C6 81.2(2)
C1 Fe1 C7 C6 -164.58(17)
C2 Fe1 C7 C6 175.1(3)
C5 Fe1 C7 C8 115.58(19)
C4 Fe1 C7 C8 157.14(17)
C3 Fe1 C7 C8 -176.9(2)
C6 Fe1 C7 C8 -119.3(3)
C10 Fe1 C7 C8 -82.0(2)
C9 Fe1 C7 C8 -38.12(18)
C1 Fe1 C7 C8 76.1(2)
C2 Fe1 C7 C8 55.8(4)
C6 C7 C8 C9 -0.1(3)
Fe1 C7 C8 C9 59.91(19)
C6 C7 C8 Fe1 -60.0(2)
C5 Fe1 C8 C7 -79.1(2)
C4 Fe1 C8 C7 -44.4(3)
C3 Fe1 C8 C7 173.8(4)
C6 Fe1 C8 C7 37.15(18)
C10 Fe1 C8 C7 80.4(2)
C9 Fe1 C8 C7 118.5(3)
C1 Fe1 C8 C7 -122.58(18)
C2 Fe1 C8 C7 -161.44(17)
C5 Fe1 C8 C9 162.43(17)
C4 Fe1 C8 C9 -162.9(2)
C7 Fe1 C8 C9 -118.5(3)
C3 Fe1 C8 C9 55.4(5)
C6 Fe1 C8 C9 -81.3(2)
C10 Fe1 C8 C9 -38.04(18)
C1 Fe1 C8 C9 118.95(18)
C2 Fe1 C8 C9 80.1(2)
C7 C8 C9 C10 -0.1(3)
Fe1 C8 C9 C10 59.41(19)
C7 C8 C9 Fe1 -59.49(19)
C5 Fe1 C9 C10 -155.6(2)
C4 Fe1 C9 C10 24.8(5)
C7 Fe1 C9 C10 -80.24(19)
C3 Fe1 C9 C10 76.1(2)
C6 Fe1 C9 C10 -37.09(17)
C8 Fe1 C9 C10 -118.4(2)
C1 Fe1 C9 C10 162.42(17)
C2 Fe1 C9 C10 118.90(17)
C5 Fe1 C9 C8 -37.3(3)
C4 Fe1 C9 C8 143.1(4)
C7 Fe1 C9 C8 38.12(18)
C3 Fe1 C9 C8 -165.52(16)
C6 Fe1 C9 C8 81.27(19)
C10 Fe1 C9 C8 118.4(2)
C1 Fe1 C9 C8 -79.22(19)
C2 Fe1 C9 C8 -122.74(17)
C7 C6 C10 C9 -0.3(3)
Fe1 C6 C10 C9 -59.78(19)
C7 C6 C10 Fe1 59.5(2)
C8 C9 C10 C6 0.2(3)
Fe1 C9 C10 C6 59.7(2)
C8 C9 C10 Fe1 -59.43(19)
C5 Fe1 C10 C6 26.4(4)
C4 Fe1 C10 C6 67.8(2)
C7 Fe1 C10 C6 -37.21(18)
C3 Fe1 C10 C6 113.04(19)
C8 Fe1 C10 C6 -81.3(2)
C9 Fe1 C10 C6 -119.6(3)
C1 Fe1 C10 C6 -162.4(3)
C2 Fe1 C10 C6 157.29(17)
C5 Fe1 C10 C9 145.9(3)
C4 Fe1 C10 C9 -172.61(16)
C7 Fe1 C10 C9 82.36(18)
C3 Fe1 C10 C9 -127.39(17)
C6 Fe1 C10 C9 119.6(3)
C8 Fe1 C10 C9 38.23(17)
C1 Fe1 C10 C9 -42.8(4)
C2 Fe1 C10 C9 -83.13(19)
C12 N1 C11 N2 -4.1(3)
B1 N1 C11 N2 -179.60(18)
C12 N1 C11 C3 170.59(19)
B1 N1 C11 C3 -4.9(3)
C17 N2 C11 N1 3.1(3)
C73 N2 C11 N1 178.8(2)
C17 N2 C11 C3 -170.2(2)
C73 N2 C11 C3 5.5(4)
C4 C3 C11 N1 -167.9(3)
C2 C3 C11 N1 1.4(3)
Fe1 C3 C11 N1 85.0(3)
C4 C3 C11 N2 5.2(5)
C2 C3 C11 N2 174.5(2)
Fe1 C3 C11 N2 -101.9(3)
C11 N1 C12 C13 -175.0(3)
B1 N1 C12 C13 -1.6(5)
C11 N1 C12 C17 3.5(2)
B1 N1 C12 C17 176.9(2)
N1 C12 C13 C14 -179.6(2)
C17 C12 C13 C14 2.0(4)
C12 C13 C14 C15 0.5(4)
C13 C14 C15 C16 -2.0(4)
C14 C15 C16 C17 0.9(4)
C15 C16 C17 N2 -178.7(3)
C15 C16 C17 C12 1.7(4)
C11 N2 C17 C16 179.6(3)
C73 N2 C17 C16 3.9(4)
C11 N2 C17 C12 -0.8(3)
C73 N2 C17 C12 -176.4(2)
C13 C12 C17 C16 -3.2(4)
N1 C12 C17 C16 178.0(2)
C13 C12 C17 N2 177.0(2)
N1 C12 C17 N2 -1.7(3)
C23 C18 C19 C20 7.0(3)
B1 C18 C19 C20 -171.6(2)
C23 C18 C19 C25 -168.4(2)
B1 C18 C19 C25 13.0(3)
C18 C19 C20 C21 -3.0(4)
C25 C19 C20 C21 172.7(2)
C19 C20 C21 C22 -2.7(4)
C19 C20 C21 C26 -180.0(2)
C20 C21 C22 C23 4.1(4)
C26 C21 C22 C23 -178.6(2)
C21 C22 C23 C18 0.1(4)
C21 C22 C23 C24 -178.3(2)
C19 C18 C23 C22 -5.6(3)
B1 C18 C23 C22 173.0(2)
C19 C18 C23 C24 172.7(2)
B1 C18 C23 C24 -8.8(3)
C32 C27 C28 C29 -1.1(3)
B1 C27 C28 C29 -178.3(2)
C32 C27 C28 C34 -179.8(2)
B1 C27 C28 C34 3.0(3)
C27 C28 C29 C30 -0.3(3)
C34 C28 C29 C30 178.5(2)
C28 C29 C30 C31 1.0(3)
C28 C29 C30 C35 -179.0(2)
C29 C30 C31 C32 -0.3(3)
C35 C30 C31 C32 179.7(2)
C30 C31 C32 C27 -1.2(4)
C30 C31 C32 C33 178.5(2)
C28 C27 C32 C31 1.8(3)
B1 C27 C32 C31 178.6(2)
C28 C27 C32 C33 -177.8(2)
B1 C27 C32 C33 -1.0(4)
C39 Fe2 C36 C40 37.72(14)
C38 Fe2 C36 C40 81.48(15)
C43 Fe2 C36 C40 -29.3(5)
C42 Fe2 C36 C40 169.6(2)
C44 Fe2 C36 C40 -67.56(18)
C37 Fe2 C36 C40 118.11(19)
C41 Fe2 C36 C40 -152.85(14)
C45 Fe2 C36 C40 -109.23(15)
C39 Fe2 C36 C37 -80.39(14)
C38 Fe2 C36 C37 -36.63(14)
C43 Fe2 C36 C37 -147.4(4)
C42 Fe2 C36 C37 51.5(3)
C44 Fe2 C36 C37 174.33(14)
C41 Fe2 C36 C37 89.05(15)
C40 Fe2 C36 C37 -118.11(19)
C45 Fe2 C36 C37 132.67(14)
C39 Fe2 C36 B2 -178.6(2)
C38 Fe2 C36 B2 -134.9(2)
C43 Fe2 C36 B2 114.3(4)
C42 Fe2 C36 B2 -46.7(3)
C44 Fe2 C36 B2 76.1(2)
C37 Fe2 C36 B2 -98.2(2)
C41 Fe2 C36 B2 -9.2(2)
C40 Fe2 C36 B2 143.7(3)
C45 Fe2 C36 B2 34.4(2)
C40 C36 C37 C38 1.0(3)
B2 C36 C37 C38 -176.17(19)
Fe2 C36 C37 C38 58.50(16)
C40 C36 C37 C46 173.89(19)
B2 C36 C37 C46 -3.3(3)
Fe2 C36 C37 C46 -128.65(18)
C40 C36 C37 Fe2 -57.46(15)
B2 C36 C37 Fe2 125.32(17)
C39 Fe2 C37 C38 -39.14(14)
C43 Fe2 C37 C38 43.5(3)
C42 Fe2 C37 C38 82.65(16)
C44 Fe2 C37 C38 -145.3(5)
C41 Fe2 C37 C38 126.87(15)
C40 Fe2 C37 C38 -83.73(15)
C45 Fe2 C37 C38 169.00(15)
C36 Fe2 C37 C38 -121.6(2)
C39 Fe2 C37 C46 -178.1(2)
C38 Fe2 C37 C46 -139.0(3)
C43 Fe2 C37 C46 -95.5(3)
C42 Fe2 C37 C46 -56.3(2)
C44 Fe2 C37 C46 75.7(6)
C41 Fe2 C37 C46 -12.1(2)
C40 Fe2 C37 C46 137.3(2)
C45 Fe2 C37 C46 30.0(3)
C36 Fe2 C37 C46 99.4(3)
C39 Fe2 C37 C36 82.42(14)
C38 Fe2 C37 C36 121.6(2)
C43 Fe2 C37 C36 165.02(18)
C42 Fe2 C37 C36 -155.78(13)
C44 Fe2 C37 C36 -23.7(6)
C41 Fe2 C37 C36 -111.57(14)
C40 Fe2 C37 C36 37.83(13)
C45 Fe2 C37 C36 -69.44(17)
C46 C37 C38 C39 -169.4(3)
C36 C37 C38 C39 0.0(3)
Fe2 C37 C38 C39 60.61(16)
C46 C37 C38 Fe2 130.0(3)
C36 C37 C38 Fe2 -60.56(16)
C43 Fe2 C38 C39 85.52(16)
C42 Fe2 C38 C39 128.23(15)
C44 Fe2 C38 C39 51.9(2)
C37 Fe2 C38 C39 -116.5(2)
C41 Fe2 C38 C39 166.60(14)
C40 Fe2 C38 C39 -37.53(14)
C45 Fe2 C38 C39 -170.3(5)
C36 Fe2 C38 C39 -80.31(15)
C39 Fe2 C38 C37 116.5(2)
C43 Fe2 C38 C37 -157.96(14)
C42 Fe2 C38 C37 -115.24(15)
C44 Fe2 C38 C37 168.40(17)
C41 Fe2 C38 C37 -76.87(18)
C40 Fe2 C38 C37 78.99(15)
C45 Fe2 C38 C37 -53.8(6)
C36 Fe2 C38 C37 36.22(13)
C37 C38 C39 C40 -1.1(3)
Fe2 C38 C39 C40 59.79(17)
C37 C38 C39 Fe2 -60.93(16)
C43 Fe2 C39 C38 -109.94(15)
C42 Fe2 C39 C38 -71.37(17)
C44 Fe2 C39 C38 -152.22(14)
C37 Fe2 C39 C38 39.38(14)
C41 Fe2 C39 C38 -52.0(5)
C40 Fe2 C39 C38 119.9(2)
C45 Fe2 C39 C38 176.71(18)
C36 Fe2 C39 C38 83.20(15)
C38 Fe2 C39 C40 -119.9(2)
C43 Fe2 C39 C40 130.15(14)
C42 Fe2 C39 C40 168.72(14)
C44 Fe2 C39 C40 87.87(16)
C37 Fe2 C39 C40 -80.53(15)
C41 Fe2 C39 C40 -171.9(4)
C45 Fe2 C39 C40 56.8(2)
C36 Fe2 C39 C40 -36.71(13)
C37 C36 C40 C39 -1.7(3)
B2 C36 C40 C39 173.7(3)
Fe2 C36 C40 C39 -58.77(16)
C37 C36 C40 Fe2 57.04(15)
B2 C36 C40 Fe2 -127.5(3)
C38 C39 C40 C36 1.8(3)
Fe2 C39 C40 C36 61.21(16)
C38 C39 C40 Fe2 -59.36(17)
C39 Fe2 C40 C36 -119.9(2)
C38 Fe2 C40 C36 -82.66(14)
C43 Fe2 C40 C36 171.53(14)
C42 Fe2 C40 C36 -160.0(4)
C44 Fe2 C40 C36 131.54(14)
C37 Fe2 C40 C36 -38.40(13)
C41 Fe2 C40 C36 56.2(3)
C45 Fe2 C40 C36 89.03(15)
C38 Fe2 C40 C39 37.27(14)
C43 Fe2 C40 C39 -68.53(18)
C42 Fe2 C40 C39 -40.0(5)
C44 Fe2 C40 C39 -108.52(15)
C37 Fe2 C40 C39 81.54(15)
C41 Fe2 C40 C39 176.16(19)
C45 Fe2 C40 C39 -151.04(14)
C36 Fe2 C40 C39 119.9(2)
C39 Fe2 C41 C42 -24.0(5)
C38 Fe2 C41 C42 -66.47(18)
C43 Fe2 C41 C42 37.86(14)
C44 Fe2 C41 C42 81.77(16)
C37 Fe2 C41 C42 -110.03(15)
C40 Fe2 C41 C42 167.30(19)
C45 Fe2 C41 C42 119.6(2)
C36 Fe2 C41 C42 -154.51(14)
C39 Fe2 C41 C45 -143.6(4)
C38 Fe2 C41 C45 173.94(14)
C43 Fe2 C41 C45 -81.73(16)
C42 Fe2 C41 C45 -119.6(2)
C44 Fe2 C41 C45 -37.81(15)
C37 Fe2 C41 C45 130.39(14)
C40 Fe2 C41 C45 47.7(3)
C36 Fe2 C41 C45 85.91(16)
C45 C41 C42 C43 -0.4(3)
Fe2 C41 C42 C43 -59.77(17)
C45 C41 C42 Fe2 59.38(16)
C39 Fe2 C42 C41 173.38(14)
C38 Fe2 C42 C41 133.02(15)
C43 Fe2 C42 C41 -118.8(2)
C44 Fe2 C42 C41 -81.18(16)
C37 Fe2 C42 C41 90.09(16)
C40 Fe2 C42 C41 -154.4(4)
C45 Fe2 C42 C41 -37.47(14)
C36 Fe2 C42 C41 54.4(3)
C39 Fe2 C42 C43 -67.83(18)
C38 Fe2 C42 C43 -108.19(15)
C44 Fe2 C42 C43 37.61(15)
C37 Fe2 C42 C43 -151.12(14)
C41 Fe2 C42 C43 118.8(2)
C40 Fe2 C42 C43 -35.6(5)
C45 Fe2 C42 C43 81.32(16)
C36 Fe2 C42 C43 173.17(18)
C41 C42 C43 C44 0.5(3)
Fe2 C42 C43 C44 -59.53(17)
C41 C42 C43 Fe2 60.07(17)
C39 Fe2 C43 C42 130.42(15)
C38 Fe2 C43 C42 87.91(16)
C44 Fe2 C43 C42 -119.3(2)
C37 Fe2 C43 C42 58.1(3)
C41 Fe2 C43 C42 -37.74(15)
C40 Fe2 C43 C42 169.80(14)
C45 Fe2 C43 C42 -81.59(16)
C36 Fe2 C43 C42 -166.8(4)
C39 Fe2 C43 C44 -110.24(16)
C38 Fe2 C43 C44 -152.75(15)
C42 Fe2 C43 C44 119.3(2)
C37 Fe2 C43 C44 177.45(18)
C41 Fe2 C43 C44 81.60(16)
C40 Fe2 C43 C44 -70.86(18)
C45 Fe2 C43 C44 37.75(15)
C36 Fe2 C43 C44 -47.5(5)
C42 C43 C44 C45 -0.5(3)
Fe2 C43 C44 C45 -60.04(17)
C42 C43 C44 Fe2 59.56(17)
C39 Fe2 C44 C43 85.19(16)
C38 Fe2 C44 C43 50.7(3)
C42 Fe2 C44 C43 -37.49(15)
C37 Fe2 C44 C43 -173.3(5)
C41 Fe2 C44 C43 -81.05(16)
C40 Fe2 C44 C43 128.55(15)
C45 Fe2 C44 C43 -118.9(2)
C36 Fe2 C44 C43 166.91(14)
C39 Fe2 C44 C45 -155.91(15)
C38 Fe2 C44 C45 169.60(18)
C43 Fe2 C44 C45 118.9(2)
C42 Fe2 C44 C45 81.41(16)
C37 Fe2 C44 C45 -54.4(6)
C41 Fe2 C44 C45 37.86(15)
C40 Fe2 C44 C45 -112.54(15)
C36 Fe2 C44 C45 -74.19(18)
C43 C44 C45 C41 0.2(3)
Fe2 C44 C45 C41 -59.42(16)
C43 C44 C45 Fe2 59.66(17)
C42 C41 C45 C44 0.1(3)
Fe2 C41 C45 C44 59.24(16)
C42 C41 C45 Fe2 -59.15(17)
C39 Fe2 C45 C44 46.2(3)
C38 Fe2 C45 C44 -146.2(5)
C43 Fe2 C45 C44 -37.84(15)
C42 Fe2 C45 C44 -81.54(16)
C37 Fe2 C45 C44 167.92(15)
C41 Fe2 C45 C44 -118.8(2)
C40 Fe2 C45 C44 84.45(17)
C36 Fe2 C45 C44 127.54(15)
C39 Fe2 C45 C41 164.98(18)
C38 Fe2 C45 C41 -27.4(6)
C43 Fe2 C45 C41 80.98(16)
C42 Fe2 C45 C41 37.28(15)
C44 Fe2 C45 C41 118.8(2)
C37 Fe2 C45 C41 -73.26(18)
C40 Fe2 C45 C41 -156.73(14)
C36 Fe2 C45 C41 -113.64(15)
C52 N3 C46 N4 3.2(2)
B2 N3 C46 N4 -176.99(18)
C52 N3 C46 C37 -171.86(19)
B2 N3 C46 C37 8.0(3)
C47 N4 C46 N3 -1.6(3)
C53 N4 C46 N3 177.4(2)
C47 N4 C46 C37 171.9(2)
C53 N4 C46 C37 -9.0(4)
C38 C37 C46 N3 166.7(3)
C36 C37 C46 N3 -2.9(3)
Fe2 C37 C46 N3 -85.5(3)
C38 C37 C46 N4 -6.8(5)
C36 C37 C46 N4 -176.4(2)
Fe2 C37 C46 N4 101.0(3)
C46 N4 C47 C48 -179.3(2)
C53 N4 C47 C48 1.6(4)
C46 N4 C47 C52 -0.6(2)
C53 N4 C47 C52 -179.6(2)
N4 C47 C48 C49 178.1(2)
C52 C47 C48 C49 -0.5(4)
C47 C48 C49 C50 -0.9(4)
C48 C49 C50 C51 1.2(4)
C49 C50 C51 C52 -0.1(4)
C50 C51 C52 N3 179.1(2)
C50 C51 C52 C47 -1.2(3)
C46 N3 C52 C51 176.2(2)
B2 N3 C52 C51 -3.5(5)
C46 N3 C52 C47 -3.4(2)
B2 N3 C52 C47 176.8(2)
C48 C47 C52 C51 1.6(4)
N4 C47 C52 C51 -177.3(2)
C48 C47 C52 N3 -178.7(2)
N4 C47 C52 N3 2.4(2)
C59 C54 C55 C56 -7.9(3)
B2 C54 C55 C56 169.0(2)
C59 C54 C55 C62 169.3(2)
B2 C54 C55 C62 -13.8(3)
C54 C55 C56 C57 1.7(4)
C62 C55 C56 C57 -175.6(2)
C55 C56 C57 C58 4.7(4)
C55 C56 C57 C61 -176.6(2)
C56 C57 C58 C59 -4.7(4)
C61 C57 C58 C59 176.6(2)
C57 C58 C59 C54 -1.8(4)
C57 C58 C59 C60 177.2(2)
C55 C54 C59 C58 7.9(3)
B2 C54 C59 C58 -169.0(2)
C55 C54 C59 C60 -171.0(2)
B2 C54 C59 C60 12.1(4)
C68 C63 C64 C65 2.3(3)
B2 C63 C64 C65 -178.4(2)
C68 C63 C64 C70 -176.5(2)
B2 C63 C64 C70 2.8(3)
C63 C64 C65 C66 0.3(4)
C70 C64 C65 C66 179.1(2)
C64 C65 C66 C67 -2.0(4)
C64 C65 C66 C71 177.3(2)
C65 C66 C67 C68 1.1(4)
C71 C66 C67 C68 -178.2(2)
C66 C67 C68 C63 1.5(4)
C66 C67 C68 C69 -179.2(2)
C64 C63 C68 C67 -3.2(3)
B2 C63 C68 C67 177.7(2)
C64 C63 C68 C69 177.6(2)
B2 C63 C68 C69 -1.6(4)
C28 C27 B1 N1 176.08(19)
C32 C27 B1 N1 -0.7(3)
C28 C27 B1 C18 -60.1(3)
C32 C27 B1 C18 123.1(2)
C28 C27 B1 C2 72.5(2)
C32 C27 B1 C2 -104.3(2)
C11 N1 B1 C27 -105.2(2)
C12 N1 B1 C27 81.7(3)
C11 N1 B1 C18 127.3(2)
C12 N1 B1 C18 -45.9(3)
C11 N1 B1 C2 5.6(2)
C12 N1 B1 C2 -167.6(3)
C23 C18 B1 C27 -31.7(3)
C19 C18 B1 C27 146.8(2)
C23 C18 B1 N1 98.1(2)
C19 C18 B1 N1 -83.4(2)
C23 C18 B1 C2 -157.8(2)
C19 C18 B1 C2 20.6(3)
C1 C2 B1 C27 -69.1(4)
C3 C2 B1 C27 115.3(2)
Fe1 C2 B1 C27 39.3(3)
C1 C2 B1 N1 170.9(3)
C3 C2 B1 N1 -4.7(2)
Fe1 C2 B1 N1 -80.6(2)
C1 C2 B1 C18 60.3(4)
C3 C2 B1 C18 -115.3(2)
Fe1 C2 B1 C18 168.76(16)
C46 N3 B2 C63 102.6(2)
C52 N3 B2 C63 -77.6(3)
C46 N3 B2 C54 -130.30(19)
C52 N3 B2 C54 49.5(3)
C46 N3 B2 C36 -8.6(2)
C52 N3 B2 C36 171.2(2)
C64 C63 B2 N3 -177.06(19)
C68 C63 B2 N3 2.1(3)
C64 C63 B2 C54 59.0(3)
C68 C63 B2 C54 -121.8(2)
C64 C63 B2 C36 -74.0(2)
C68 C63 B2 C36 105.2(3)
C59 C54 B2 N3 -103.5(2)
C55 C54 B2 N3 79.8(2)
C59 C54 B2 C63 24.3(3)
C55 C54 B2 C63 -152.4(2)
C59 C54 B2 C36 151.6(2)
C55 C54 B2 C36 -25.1(3)
C40 C36 B2 N3 -168.6(3)
C37 C36 B2 N3 6.7(2)
Fe2 C36 B2 N3 83.2(2)
C40 C36 B2 C63 73.9(4)
C37 C36 B2 C63 -110.8(2)
Fe2 C36 B2 C63 -34.3(3)
C40 C36 B2 C54 -56.3(4)
C37 C36 B2 C54 119.1(2)
Fe2 C36 B2 C54 -164.39(16)
